data_4344619
loop_
_publ_author_name
'Subbarao, Udumula'
'Rayaprol, Sudhindra'
'Dally, Rebecca'
'Graf, Michael J.'
'Peter, Sebastian C.'

_publ_section_title
;
 Swinging Symmetry, Multiple Structural Phase Transitions, and Versatile
 Physical Properties in RECuGa3 (RE = La-Nd, Sm-Gd).
;
_journal_issue 2
_journal_name_full 'Inorganic chemistry'
_journal_page_first 666
_journal_page_last 675
_journal_paper_doi 10.1021/acs.inorgchem.5b02023
_journal_volume 55
_journal_year 2016
_chemical_formula_sum 'Cu Ga3 Nd'
_chemical_formula_weight 416.94
_chemical_name_systematic
;
 ?
;
_space_group_IT_number 107
_symmetry_cell_setting tetragonal
_symmetry_space_group_name_Hall 'I 4 -2'
_symmetry_space_group_name_H-M 'I 4 m m'
_atom_sites_solution_primary direct
_atom_sites_solution_secondary difmap
_audit_creation_method SHELXL-97
_cell_angle_alpha 90.00
_cell_angle_beta 90.00
_cell_angle_gamma 90.00
_cell_formula_units_Z 2
_cell_length_a 4.2194(8)
_cell_length_b 4.2194(8)
_cell_length_c 10.449(2)
_cell_measurement_reflns_used 825
_cell_measurement_temperature 400(2)
_cell_measurement_theta_max 29.41
_cell_measurement_theta_min 3.90
_cell_volume 186.03(6)
_computing_cell_refinement 'SMART APEX II'
_computing_data_collection 'SMART APEX II (Bruker,2010)'
_computing_data_reduction 'SAINT (Bruker,2000)'
_computing_molecular_graphics 'Ortep-3v2 for windows (Farrugia, 1997)'
_computing_publication_material 'PLATON (Spek, 2008)'
_computing_structure_refinement 'SHELXL-97 (Sheldrick, 2008)'
_computing_structure_solution 'SHELXS-97 (Sheldrick, 2008)'
_diffrn_ambient_temperature 400(2)
_diffrn_measured_fraction_theta_full 0.931
_diffrn_measured_fraction_theta_max 0.981
_diffrn_measurement_device_type 'CCD area detector'
_diffrn_measurement_method 'phi and omega scans'
_diffrn_radiation_monochromator graphite
_diffrn_radiation_source 'fine-focus sealed tube'
_diffrn_radiation_type MoK\a
_diffrn_radiation_wavelength 0.71073
_diffrn_reflns_av_R_equivalents 0.0615
_diffrn_reflns_av_sigmaI/netI 0.0463
_diffrn_reflns_limit_h_max 5
_diffrn_reflns_limit_h_min -5
_diffrn_reflns_limit_k_max 5
_diffrn_reflns_limit_k_min -5
_diffrn_reflns_limit_l_max 13
_diffrn_reflns_limit_l_min -13
_diffrn_reflns_number 825
_diffrn_reflns_theta_full 29.41
_diffrn_reflns_theta_max 29.41
_diffrn_reflns_theta_min 3.90
_exptl_absorpt_coefficient_mu 40.512
_exptl_absorpt_correction_T_max 0.2338
_exptl_absorpt_correction_T_min 0.1052
_exptl_absorpt_correction_type empirical
_exptl_crystal_colour Gray
_exptl_crystal_density_diffrn 7.444
_exptl_crystal_density_method 'not measured'
_exptl_crystal_description block
_exptl_crystal_F_000 364
_exptl_crystal_size_max 0.10
_exptl_crystal_size_mid 0.05
_exptl_crystal_size_min 0.05
_refine_diff_density_max 2.543
_refine_diff_density_min -1.265
_refine_diff_density_rms 0.442
_refine_ls_abs_structure_details 'Flack H D (1983), Acta Cryst. A39, 876-881'
_refine_ls_abs_structure_Flack 0.4(2)
_refine_ls_extinction_coef 0.012(3)
_refine_ls_extinction_expression Fc^*^=kFc[1+0.001xFc^2^\l^3^/sin(2\q)]^-1/4^
_refine_ls_extinction_method SHELXL
_refine_ls_goodness_of_fit_ref 1.201
_refine_ls_matrix_type full
_refine_ls_number_parameters 15
_refine_ls_number_reflns 167
_refine_ls_number_restraints 1
_refine_ls_restrained_S_all 1.197
_refine_ls_R_factor_all 0.0336
_refine_ls_R_factor_gt 0.0335
_refine_ls_shift/su_max 0.000
_refine_ls_shift/su_mean 0.000
_refine_ls_structure_factor_coef Fsqd
_refine_ls_weighting_details 'calc w=1/[\s^2^(Fo^2^)+(0.0444P)^2^+0.3042P] where P=(Fo^2^+2Fc^2^)/3'
_refine_ls_weighting_scheme calc
_refine_ls_wR_factor_gt 0.0765
_refine_ls_wR_factor_ref 0.0766
_reflns_number_gt 165
_reflns_number_total 167
_reflns_threshold_expression >2\s(I)
_cod_data_source_file ic5b02023_si_002.cif
_cod_data_source_block NdCuGa3_400K
_cod_depositor_comments
;
The following automatic conversions were performed:

'_symmetry_cell_setting' value 'Tetragonal' changed to 'tetragonal'
according to
/usr/data/users/saulius/crontab/automatic-downloads/current/ACS/lib/dictionaries/cif_core.dic
dictionary named 'cif_core.dic' version 2.4.2 from 2011-04-26.

Automatic conversion script
Id: cif_fix_values 4268 2015-11-12 08:31:59Z antanas 
;
_cod_original_cell_volume 186.02(6)
_cod_original_sg_symbol_H-M I4mm
_cod_database_code 4344619

loop_
_symmetry_equiv_pos_as_xyz
'x, y, z'
'-x, -y, z'
'-y, x, z'
'y, -x, z'
'x, -y, z'
'-x, y, z'
'-y, -x, z'
'y, x, z'
'x+1/2, y+1/2, z+1/2'
'-x+1/2, -y+1/2, z+1/2'
'-y+1/2, x+1/2, z+1/2'
'y+1/2, -x+1/2, z+1/2'
'x+1/2, -y+1/2, z+1/2'
'-x+1/2, y+1/2, z+1/2'
'-y+1/2, -x+1/2, z+1/2'
'y+1/2, x+1/2, z+1/2'

loop_
_atom_site_label
_atom_site_type_symbol
_atom_site_fract_x
_atom_site_fract_y
_atom_site_fract_z
_atom_site_U_iso_or_equiv
_atom_site_adp_type
_atom_site_occupancy
_atom_site_symmetry_multiplicity
_atom_site_calc_flag
_atom_site_refinement_flags
Nd Nd 0.0000 0.0000 0.5691(8) 0.0085(4) Uani 1 8 d S
Cu Cu 0.0000 0.0000 0.1845(3) 0.0123(11) Uani 1 8 d S
Ga1 Ga 0.0000 0.0000 -0.0428(4) 0.0241(11) Uani 1 8 d S
Ga2 Ga 0.0000 0.5000 0.3195(12) 0.0129(5) Uani 1 4 d S

loop_
_atom_site_aniso_label
_atom_site_aniso_U_11
_atom_site_aniso_U_22
_atom_site_aniso_U_33
_atom_site_aniso_U_23
_atom_site_aniso_U_13
_atom_site_aniso_U_12
Nd 0.0093(5) 0.0093(5) 0.0071(5) 0.000 0.000 0.000
Cu 0.0054(13) 0.0054(13) 0.026(4) 0.000 0.000 0.000
Ga1 0.0253(17) 0.0253(17) 0.022(3) 0.000 0.000 0.000
Ga2 0.0162(19) 0.0140(19) 0.0086(7) 0.000 0.000 0.000

loop_
_atom_type_symbol
_atom_type_description
_atom_type_scat_dispersion_real
_atom_type_scat_dispersion_imag
_atom_type_scat_source
Cu Cu 0.3201 1.2651 'International Tables Vol C Tables 4.2.6.8 and 6.1.1.4'
Ga Ga 0.2307 1.6083 'International Tables Vol C Tables 4.2.6.8 and 6.1.1.4'
Nd Nd -0.1943 3.0179 'International Tables Vol C Tables 4.2.6.8 and 6.1.1.4'

loop_
_geom_angle_atom_site_label_1
_geom_angle_atom_site_label_2
_geom_angle_atom_site_label_3
_geom_angle
_geom_angle_site_symmetry_1
_geom_angle_site_symmetry_3
Ga1 Nd Ga1 137.2(4) 9_445 9
Ga1 Nd Ga1 82.35(13) 9_445 9_455
Ga1 Nd Ga1 82.35(13) 9 9_455
Ga1 Nd Ga1 82.35(13) 9_445 9_545
Ga1 Nd Ga1 82.35(13) 9 9_545
Ga1 Nd Ga1 137.2(4) 9_455 9_545
Ga1 Nd Cu 179.4(4) 9_445 9
Ga1 Nd Cu 43.41(4) 9 9
Ga1 Nd Cu 97.860(16) 9_455 9
Ga1 Nd Cu 97.860(16) 9_545 9
Ga1 Nd Cu 43.41(4) 9_445 9_445
Ga1 Nd Cu 179.4(4) 9 9_445
Ga1 Nd Cu 97.860(16) 9_455 9_445
Ga1 Nd Cu 97.860(16) 9_545 9_445
Cu Nd Cu 136.0(4) 9 9_445
Ga1 Nd Cu 97.860(16) 9_445 9_545
Ga1 Nd Cu 97.860(16) 9 9_545
Ga1 Nd Cu 179.4(4) 9_455 9_545
Ga1 Nd Cu 43.41(4) 9_545 9_545
Cu Nd Cu 81.93(13) 9 9_545
Cu Nd Cu 81.93(13) 9_445 9_545
Ga1 Nd Cu 97.860(16) 9_445 9_455
Ga1 Nd Cu 97.860(16) 9 9_455
Ga1 Nd Cu 43.41(4) 9_455 9_455
Ga1 Nd Cu 179.4(4) 9_545 9_455
Cu Nd Cu 81.93(13) 9 9_455
Cu Nd Cu 81.93(13) 9_445 9_455
Cu Nd Cu 136.0(4) 9_545 9_455
Ga1 Nd Ga2 45.75(17) 9_445 3
Ga1 Nd Ga2 97.48(15) 9 3
Ga1 Nd Ga2 45.75(17) 9_455 3
Ga1 Nd Ga2 97.48(15) 9_545 3
Cu Nd Ga2 134.72(13) 9 3
Cu Nd Ga2 83.1(2) 9_445 3
Cu Nd Ga2 134.72(13) 9_545 3
Cu Nd Ga2 83.1(2) 9_455 3
Ga1 Nd Ga2 45.75(17) 9_445 1_545
Ga1 Nd Ga2 97.48(15) 9 1_545
Ga1 Nd Ga2 97.48(15) 9_455 1_545
Ga1 Nd Ga2 45.75(17) 9_545 1_545
Cu Nd Ga2 134.72(13) 9 1_545
Cu Nd Ga2 83.1(2) 9_445 1_545
Cu Nd Ga2 83.1(2) 9_545 1_545
Cu Nd Ga2 134.72(13) 9_455 1_545
Ga2 Nd Ga2 52.80(8) 3 1_545
Ga1 Nd Ga2 97.48(15) 9_445 3_655
Ga1 Nd Ga2 45.75(17) 9 3_655
Ga1 Nd Ga2 97.48(15) 9_455 3_655
Ga1 Nd Ga2 45.75(17) 9_545 3_655
Cu Nd Ga2 83.1(2) 9 3_655
Cu Nd Ga2 134.72(13) 9_445 3_655
Cu Nd Ga2 83.1(2) 9_545 3_655
Cu Nd Ga2 134.72(13) 9_455 3_655
Ga2 Nd Ga2 77.93(14) 3 3_655
Ga2 Nd Ga2 52.80(8) 1_545 3_655
Ga1 Nd Ga2 97.48(15) 9_445 .
Ga1 Nd Ga2 45.75(17) 9 .
Ga1 Nd Ga2 45.75(17) 9_455 .
Ga1 Nd Ga2 97.48(15) 9_545 .
Cu Nd Ga2 83.1(2) 9 .
Cu Nd Ga2 134.72(13) 9_445 .
Cu Nd Ga2 134.72(13) 9_545 .
Cu Nd Ga2 83.1(2) 9_455 .
Ga2 Nd Ga2 52.80(8) 3 .
Ga2 Nd Ga2 77.93(14) 1_545 .
Ga2 Nd Ga2 52.80(8) 3_655 .
Ga1 Cu Ga2 123.8(3) . .
Ga1 Cu Ga2 123.8(3) . 3_655
Ga2 Cu Ga2 72.0(3) . 3_655
Ga1 Cu Ga2 123.8(3) . 3
Ga2 Cu Ga2 72.0(3) . 3
Ga2 Cu Ga2 112.5(6) 3_655 3
Ga1 Cu Ga2 123.8(3) . 1_545
Ga2 Cu Ga2 112.5(6) . 1_545
Ga2 Cu Ga2 72.0(3) 3_655 1_545
Ga2 Cu Ga2 72.0(3) 3 1_545
Ga1 Cu Nd 67.99(18) . 9_444
Ga2 Cu Nd 138.87(10) . 9_444
Ga2 Cu Nd 138.87(10) 3_655 9_444
Ga2 Cu Nd 70.31(9) 3 9_444
Ga2 Cu Nd 70.31(9) 1_545 9_444
Ga1 Cu Nd 67.99(18) . 9_554
Ga2 Cu Nd 70.31(9) . 9_554
Ga2 Cu Nd 70.31(9) 3_655 9_554
Ga2 Cu Nd 138.87(10) 3 9_554
Ga2 Cu Nd 138.87(10) 1_545 9_554
Nd Cu Nd 136.0(4) 9_444 9_554
Ga1 Cu Nd 67.99(18) . 9_454
Ga2 Cu Nd 70.31(9) . 9_454
Ga2 Cu Nd 138.87(10) 3_655 9_454
Ga2 Cu Nd 70.31(9) 3 9_454
Ga2 Cu Nd 138.87(10) 1_545 9_454
Nd Cu Nd 81.93(13) 9_444 9_454
Nd Cu Nd 81.93(13) 9_554 9_454
Ga1 Cu Nd 67.99(18) . 9_544
Ga2 Cu Nd 138.87(10) . 9_544
Ga2 Cu Nd 70.31(9) 3_655 9_544
Ga2 Cu Nd 138.87(10) 3 9_544
Ga2 Cu Nd 70.31(9) 1_545 9_544
Nd Cu Nd 81.93(13) 9_444 9_544
Nd Cu Nd 81.93(13) 9_554 9_544
Nd Cu Nd 136.0(4) 9_454 9_544
Cu Ga1 Ga2 124.3(3) . 11_544
Cu Ga1 Ga2 124.3(3) . 9_444
Ga2 Ga1 Ga2 71.5(3) 11_544 9_444
Cu Ga1 Ga2 124.3(3) . 11_554
Ga2 Ga1 Ga2 111.4(6) 11_544 11_554
Ga2 Ga1 Ga2 71.5(3) 9_444 11_554
Cu Ga1 Ga2 124.3(3) . 9_544
Ga2 Ga1 Ga2 71.5(3) 11_544 9_544
Ga2 Ga1 Ga2 111.4(6) 9_444 9_544
Ga2 Ga1 Ga2 71.5(3) 11_554 9_544
Cu Ga1 Nd 68.60(19) . 9_554
Ga2 Ga1 Nd 138.55(12) 11_544 9_554
Ga2 Ga1 Nd 138.55(12) 9_444 9_554
Ga2 Ga1 Nd 70.23(9) 11_554 9_554
Ga2 Ga1 Nd 70.23(9) 9_544 9_554
Cu Ga1 Nd 68.60(19) . 9_444
Ga2 Ga1 Nd 70.23(9) 11_544 9_444
Ga2 Ga1 Nd 70.23(9) 9_444 9_444
Ga2 Ga1 Nd 138.55(12) 11_554 9_444
Ga2 Ga1 Nd 138.55(12) 9_544 9_444
Nd Ga1 Nd 137.2(4) 9_554 9_444
Cu Ga1 Nd 68.60(19) . 9_454
Ga2 Ga1 Nd 138.55(12) 11_544 9_454
Ga2 Ga1 Nd 70.23(9) 9_444 9_454
Ga2 Ga1 Nd 70.23(9) 11_554 9_454
Ga2 Ga1 Nd 138.55(12) 9_544 9_454
Nd Ga1 Nd 82.35(13) 9_554 9_454
Nd Ga1 Nd 82.35(13) 9_444 9_454
Cu Ga1 Nd 68.60(19) . 9_544
Ga2 Ga1 Nd 70.23(9) 11_544 9_544
Ga2 Ga1 Nd 138.55(12) 9_444 9_544
Ga2 Ga1 Nd 138.55(12) 11_554 9_544
Ga2 Ga1 Nd 70.23(9) 9_544 9_544
Nd Ga1 Nd 82.35(13) 9_554 9_544
Nd Ga1 Nd 82.35(13) 9_444 9_544
Nd Ga1 Nd 137.2(4) 9_454 9_544
Cu Ga2 Cu 112.5(6) . 1_565
Cu Ga2 Ga1 108.25(2) . 9
Cu Ga2 Ga1 108.25(2) 1_565 9
Cu Ga2 Ga1 108.25(2) . 9_455
Cu Ga2 Ga1 108.25(2) 1_565 9_455
Ga1 Ga2 Ga1 111.4(6) 9 9_455
Cu Ga2 Ga2 126.01(14) . 3_665
Cu Ga2 Ga2 53.99(14) 1_565 3_665
Ga1 Ga2 Ga2 54.26(15) 9 3_665
Ga1 Ga2 Ga2 125.74(14) 9_455 3_665
Cu Ga2 Ga2 53.99(14) . 3
Cu Ga2 Ga2 126.01(14) 1_565 3
Ga1 Ga2 Ga2 125.74(14) 9 3
Ga1 Ga2 Ga2 54.26(15) 9_455 3
Ga2 Ga2 Ga2 180.0 3_665 3
Cu Ga2 Ga2 126.01(14) . 3_565
Cu Ga2 Ga2 53.99(14) 1_565 3_565
Ga1 Ga2 Ga2 125.74(14) 9 3_565
Ga1 Ga2 Ga2 54.26(15) 9_455 3_565
Ga2 Ga2 Ga2 90.0 3_665 3_565
Ga2 Ga2 Ga2 90.0 3 3_565
Cu Ga2 Ga2 53.99(14) . 3_655
Cu Ga2 Ga2 126.01(14) 1_565 3_655
Ga1 Ga2 Ga2 54.26(15) 9 3_655
Ga1 Ga2 Ga2 125.74(14) 9_455 3_655
Ga2 Ga2 Ga2 90.000(1) 3_665 3_655
Ga2 Ga2 Ga2 90.0 3 3_655
Ga2 Ga2 Ga2 180.0 3_565 3_655
Cu Ga2 Nd 162.7(3) . 1_565
Cu Ga2 Nd 84.8(2) 1_565 1_565
Ga1 Ga2 Nd 64.0(2) 9 1_565
Ga1 Ga2 Nd 64.0(2) 9_455 1_565
Ga2 Ga2 Nd 63.60(4) 3_665 1_565
Ga2 Ga2 Nd 116.40(4) 3 1_565
Ga2 Ga2 Nd 63.60(4) 3_565 1_565
Ga2 Ga2 Nd 116.40(4) 3_655 1_565
Cu Ga2 Nd 84.8(2) . .
Cu Ga2 Nd 162.7(3) 1_565 .
Ga1 Ga2 Nd 64.0(2) 9 .
Ga1 Ga2 Nd 64.0(2) 9_455 .
Ga2 Ga2 Nd 116.40(4) 3_665 .
Ga2 Ga2 Nd 63.60(4) 3 .
Ga2 Ga2 Nd 116.40(4) 3_565 .
Ga2 Ga2 Nd 63.60(4) 3_655 .
Nd Ga2 Nd 77.93(14) 1_565 .
Cu Ga2 Nd 64.4(2) . 9_454
Cu Ga2 Nd 64.4(2) 1_565 9_454
Ga1 Ga2 Nd 163.2(4) 9 9_454
Ga1 Ga2 Nd 85.4(2) 9_455 9_454
Ga2 Ga2 Nd 116.35(4) 3_665 9_454
Ga2 Ga2 Nd 63.65(4) 3 9_454
Ga2 Ga2 Nd 63.65(4) 3_565 9_454
Ga2 Ga2 Nd 116.35(4) 3_655 9_454
Nd Ga2 Nd 127.244(9) 1_565 9_454
Nd Ga2 Nd 127.244(9) . 9_454
Cu Ga2 Nd 64.4(2) . 9_554
Cu Ga2 Nd 64.4(2) 1_565 9_554
Ga1 Ga2 Nd 85.4(2) 9 9_554
Ga1 Ga2 Nd 163.2(4) 9_455 9_554
Ga2 Ga2 Nd 63.65(4) 3_665 9_554
Ga2 Ga2 Nd 116.35(4) 3 9_554
Ga2 Ga2 Nd 116.35(4) 3_565 9_554
Ga2 Ga2 Nd 63.65(4) 3_655 9_554
Nd Ga2 Nd 127.244(9) 1_565 9_554
Nd Ga2 Nd 127.244(9) . 9_554
Nd Ga2 Nd 77.78(14) 9_454 9_554

loop_
_geom_bond_atom_site_label_1
_geom_bond_atom_site_label_2
_geom_bond_distance
_geom_bond_site_symmetry_2
Nd Ga1 3.205(4) 9_445
Nd Ga1 3.205(4) 9
Nd Ga1 3.205(4) 9_455
Nd Ga1 3.205(4) 9_545
Nd Cu 3.218(4) 9
Nd Cu 3.218(4) 9_445
Nd Cu 3.218(4) 9_545
Nd Cu 3.218(4) 9_455
Nd Ga2 3.355(5) 3
Nd Ga2 3.355(5) 1_545
Nd Ga2 3.355(5) 3_655
Nd Ga2 3.355(5) .
Cu Ga1 2.375(3) .
Cu Ga2 2.537(9) .
Cu Ga2 2.537(9) 3_655
Cu Ga2 2.537(9) 3
Cu Ga2 2.537(9) 1_545
Cu Nd 3.218(4) 9_444
Cu Nd 3.218(4) 9_554
Cu Nd 3.218(4) 9_454
Cu Nd 3.218(4) 9_544
Ga1 Ga2 2.554(9) 11_544
Ga1 Ga2 2.554(9) 9_444
Ga1 Ga2 2.554(9) 11_554
Ga1 Ga2 2.554(9) 9_544
Ga1 Nd 3.205(4) 9_554
Ga1 Nd 3.205(4) 9_444
Ga1 Nd 3.205(4) 9_454
Ga1 Nd 3.205(4) 9_544
Ga2 Cu 2.537(9) 1_565
Ga2 Ga1 2.554(9) 9
Ga2 Ga1 2.554(9) 9_455
Ga2 Ga2 2.9836(6) 3_665
Ga2 Ga2 2.9836(6) 3
Ga2 Ga2 2.9836(6) 3_565
Ga2 Ga2 2.9836(6) 3_655
Ga2 Nd 3.355(5) 1_565
Ga2 Nd 3.360(5) 9_454
Ga2 Nd 3.360(5) 9_554
